data_7052757
loop_
_publ_author_name
'Rosenberg, Marianne Lenes'
'Langseth, Eirin'
'Krivokapic, Alexander'
'Gupta, Nalinava Sen'
'Tilset, Mats'

_publ_section_title
;
 Investigation of ligand steric effects on a highly cis-selective Rh(i)
 cyclopropanation catalyst
;
_journal_issue 10
_journal_name_full 'New Journal of Chemistry'
_journal_page_first 2306
_journal_paper_doi 10.1039/c1nj20343f
_journal_volume 35
_journal_year 2011
_chemical_formula_moiety 'C23 H25 Cl N3 O Rh'
_chemical_formula_sum 'C23 H25 Cl N3 O Rh'
_chemical_formula_weight 497.82
_chemical_name_systematic
;
?
;
_space_group_IT_number 43
_symmetry_cell_setting orthorhombic
_symmetry_space_group_name_Hall 'F 2 -2d'
_symmetry_space_group_name_H-M 'F d d 2'
_atom_sites_solution_hydrogens geom
_atom_sites_solution_primary direct
_atom_sites_solution_secondary difmap
_audit_creation_method SHELXL-97
_audit_update_record
;
2009-10-14 # Formatted by publCIF
;
_cell_angle_alpha 90.00
_cell_angle_beta 90.00
_cell_angle_gamma 90.00
_cell_formula_units_Z 16
_cell_length_a 19.6410(7)
_cell_length_b 47.2800(14)
_cell_length_c 9.725(3)
_cell_measurement_pressure 101(1)
_cell_measurement_reflns_used 5446
_cell_measurement_temperature 293(2)
_cell_measurement_theta_max 28.6
_cell_measurement_theta_min 1.7
_cell_volume 9031(3)
_computing_cell_refinement 'SAINT-plus (Bruker, 2007)'
_computing_data_collection 'APEX2 (Bruker, 2007)'
_computing_data_reduction 'SAINT-plus (Bruker, 2007)'
_computing_structure_refinement 'SHELXL-97 (Sheldrick, 2008)'
_computing_structure_solution SIR92
_diffrn_ambient_pressure 101(1)
_diffrn_ambient_temperature 293(2)
_diffrn_detector_area_resol_mean 8.3
_diffrn_measured_fraction_theta_full 0.976
_diffrn_measured_fraction_theta_max 0.976
_diffrn_measurement_device_type 'Bruker Apex II CCD'
_diffrn_measurement_method 'Sets of exposures each taken over 0.5\% \w rotation'
_diffrn_radiation_monochromator graphite
_diffrn_radiation_source 'fine-focus sealed tube'
_diffrn_radiation_type MoK\a
_diffrn_radiation_wavelength 0.71073
_diffrn_reflns_av_R_equivalents 0.0248
_diffrn_reflns_av_sigmaI/netI 0.0267
_diffrn_reflns_limit_h_max 26
_diffrn_reflns_limit_h_min -26
_diffrn_reflns_limit_k_max 63
_diffrn_reflns_limit_k_min -63
_diffrn_reflns_limit_l_max 12
_diffrn_reflns_limit_l_min -12
_diffrn_reflns_number 19450
_diffrn_reflns_theta_full 28.62
_diffrn_reflns_theta_max 28.62
_diffrn_reflns_theta_min 1.72
_diffrn_standards_decay_% 0
_diffrn_standards_number 0
_exptl_absorpt_coefficient_mu 0.893
_exptl_absorpt_correction_T_max 0.9478
_exptl_absorpt_correction_T_min 0.8331
_exptl_absorpt_correction_type multi-scan
_exptl_absorpt_process_details 'SADABS (Bruker,2007)'
_exptl_crystal_colour red
_exptl_crystal_density_diffrn 1.465
_exptl_crystal_density_method 'not measured'
_exptl_crystal_description prism
_exptl_crystal_F_000 4064
_exptl_crystal_size_max 0.18
_exptl_crystal_size_mid 0.15
_exptl_crystal_size_min 0.06
_refine_diff_density_max 0.290
_refine_diff_density_min -0.198
_refine_diff_density_rms 0.055
_refine_ls_abs_structure_details 'Flack H D (1983), Acta Cryst. A39, 876-881'
_refine_ls_abs_structure_Flack 0.014(19)
_refine_ls_extinction_method none
_refine_ls_goodness_of_fit_ref 1.025
_refine_ls_hydrogen_treatment none
_refine_ls_matrix_type full
_refine_ls_number_parameters 262
_refine_ls_number_reflns 5446
_refine_ls_number_restraints 1
_refine_ls_restrained_S_all 1.025
_refine_ls_R_factor_all 0.0253
_refine_ls_R_factor_gt 0.0226
_refine_ls_shift/su_max 0.001
_refine_ls_shift/su_mean 0.000
_refine_ls_structure_factor_coef Fsqd
_refine_ls_weighting_details 'calc w=1/[\s^2^(Fo^2^)+(0.0288P)^2^+1.0369P] where P=(Fo^2^+2Fc^2^)/3'
_refine_ls_weighting_scheme calc
_refine_ls_wR_factor_gt 0.0515
_refine_ls_wR_factor_ref 0.0530
_reflns_number_gt 5106
_reflns_number_total 5446
_reflns_threshold_expression >2\s(I)
_cod_data_source_file c1nj20343f.txt
_cod_data_source_block nsg_el_27
_cod_database_code 7052757

loop_
_symmetry_equiv_pos_as_xyz
'x, y, z'
'-x, -y, z'
'-x+1/4, y+1/4, z+1/4'
'x+1/4, -y+1/4, z+1/4'
'x, y+1/2, z+1/2'
'-x, -y+1/2, z+1/2'
'-x+1/4, y+3/4, z+3/4'
'x+1/4, -y+3/4, z+3/4'
'x+1/2, y, z+1/2'
'-x+1/2, -y, z+1/2'
'-x+3/4, y+1/4, z+3/4'
'x+3/4, -y+1/4, z+3/4'
'x+1/2, y+1/2, z'
'-x+1/2, -y+1/2, z'
'-x+3/4, y+3/4, z+1/4'
'x+3/4, -y+3/4, z+1/4'

loop_
_atom_site_label
_atom_site_type_symbol
_atom_site_fract_x
_atom_site_fract_y
_atom_site_fract_z
_atom_site_U_iso_or_equiv
_atom_site_adp_type
_atom_site_occupancy
_atom_site_symmetry_multiplicity
_atom_site_calc_flag
_atom_site_refinement_flags
Rh01 Rh 0.318440(8) 0.193935(3) 0.865675(17) 0.03553(5) Uani 1 1 d .
Cl01 Cl 0.32654(3) 0.183271(19) 0.63015(7) 0.05857(16) Uani 1 1 d .
N003 N 0.23741(9) 0.18472(4) 1.09865(19) 0.0414(4) Uani 1 1 d .
N004 N 0.32198(10) 0.20748(4) 1.1867(2) 0.0424(4) Uani 1 1 d .
N005 N 0.21607(8) 0.18003(3) 0.8721(2) 0.0361(3) Uani 1 1 d .
C001 C 0.19317(12) 0.17634(5) 0.9938(3) 0.0383(5) Uani 1 1 d .
C007 C 0.15197(12) 0.19688(5) 0.6767(2) 0.0418(5) Uani 1 1 d .
C008 C 0.40656(12) 0.20478(5) 0.8585(3) 0.0523(5) Uani 1 1 d .
O009 O 0.46230(10) 0.21135(6) 0.8424(3) 0.0902(8) Uani 1 1 d .
C010 C 0.16194(11) 0.14597(5) 0.7139(3) 0.0448(5) Uani 1 1 d .
C011 C 0.27665(14) 0.20035(6) 1.2930(3) 0.0541(6) Uani 1 1 d .
H011 H 0.2825 0.2046 1.3857 0.065 Uiso 1 1 calc R
C012 C 0.06672(12) 0.17835(6) 0.9963(3) 0.0501(6) Uani 1 1 d .
H012 H 0.0688 0.1941 0.9393 0.060 Uiso 1 1 calc R
C013 C 0.38542(13) 0.22430(5) 1.2107(3) 0.0474(5) Uani 1 1 d .
C014 C 0.12581(12) 0.16485(5) 1.0355(2) 0.0405(5) Uani 1 1 d .
C015 C 0.17450(11) 0.17381(5) 0.7533(3) 0.0366(5) Uani 1 1 d .
C016 C 0.12206(14) 0.14100(6) 1.1181(4) 0.0599(7) Uani 1 1 d .
H016 H 0.1616 0.1317 1.1451 0.072 Uiso 1 1 calc R
C017 C 0.29855(13) 0.19766(5) 1.0643(2) 0.0379(5) Uani 1 1 d .
C018 C 0.00082(16) 0.14479(8) 1.1209(4) 0.0774(9) Uani 1 1 d .
H018 H -0.0415 0.1380 1.1482 0.093 Uiso 1 1 calc R
C019 C 0.10041(13) 0.16394(7) 0.5192(3) 0.0602(8) Uani 1 1 d .
H019 H 0.0746 0.1606 0.4408 0.072 Uiso 1 1 calc R
C020 C 0.11430(14) 0.19126(6) 0.5577(3) 0.0548(7) Uani 1 1 d .
H020 H 0.0985 0.2062 0.5041 0.066 Uiso 1 1 calc R
C021 C 0.00459(14) 0.16855(8) 1.0414(3) 0.0700(8) Uani 1 1 d .
H021 H -0.0350 0.1782 1.0176 0.084 Uiso 1 1 calc R
C022 C 0.12380(13) 0.14199(6) 0.5936(3) 0.0551(7) Uani 1 1 d .
H022 H 0.1144 0.1237 0.5645 0.066 Uiso 1 1 calc R
C023 C 0.22450(14) 0.18667(6) 1.2394(3) 0.0533(6) Uani 1 1 d .
H023 H 0.1867 0.1797 1.2860 0.064 Uiso 1 1 calc R
C024 C 0.38585(16) 0.24951(5) 1.1128(4) 0.0694(7) Uani 1 1 d .
H02A H 0.3465 0.2610 1.1296 0.104 Uiso 1 1 calc R
H02B H 0.3850 0.2429 1.0195 0.104 Uiso 1 1 calc R
H02C H 0.4263 0.2605 1.1276 0.104 Uiso 1 1 calc R
C025 C 0.44617(15) 0.20477(7) 1.1922(3) 0.0665(8) Uani 1 1 d .
H02D H 0.4432 0.1894 1.2566 0.100 Uiso 1 1 calc R
H02E H 0.4874 0.2151 1.2081 0.100 Uiso 1 1 calc R
H02F H 0.4463 0.1974 1.1002 0.100 Uiso 1 1 calc R
C026 C 0.05855(19) 0.13093(7) 1.1606(3) 0.0767(10) Uani 1 1 d .
H026 H 0.0556 0.1149 1.2157 0.092 Uiso 1 1 calc R
C027 C 0.38600(16) 0.23570(6) 1.3564(3) 0.0716(8) Uani 1 1 d .
H02G H 0.3861 0.2202 1.4202 0.107 Uiso 1 1 calc R
H02H H 0.3462 0.2471 1.3712 0.107 Uiso 1 1 calc R
H02I H 0.4260 0.2470 1.3700 0.107 Uiso 1 1 calc R
C028 C 0.18845(15) 0.12103(6) 0.7937(4) 0.0724(9) Uani 1 1 d .
H02J H 0.1739 0.1038 0.7502 0.109 Uiso 1 1 calc R
H02K H 0.1710 0.1217 0.8859 0.109 Uiso 1 1 calc R
H02L H 0.2373 0.1217 0.7960 0.109 Uiso 1 1 calc R
C029 C 0.16648(16) 0.22645(6) 0.7187(3) 0.0639(7) Uani 1 1 d .
H02M H 0.1464 0.2392 0.6536 0.096 Uiso 1 1 calc R
H02N H 0.2148 0.2294 0.7214 0.096 Uiso 1 1 calc R
H02O H 0.1476 0.2299 0.8082 0.096 Uiso 1 1 calc R

loop_
_atom_site_aniso_label
_atom_site_aniso_U_11
_atom_site_aniso_U_22
_atom_site_aniso_U_33
_atom_site_aniso_U_23
_atom_site_aniso_U_13
_atom_site_aniso_U_12
Rh01 0.03366(7) 0.04243(8) 0.03050(7) 0.00038(7) -0.00133(7) -0.00433(6)
Cl01 0.0471(3) 0.0958(5) 0.0328(3) -0.0078(3) 0.0042(3) -0.0100(3)
N003 0.0404(9) 0.0554(10) 0.0284(10) 0.0038(8) -0.0001(8) -0.0041(8)
N004 0.0431(11) 0.0500(11) 0.0340(10) 0.0009(8) -0.0038(8) -0.0019(9)
N005 0.0338(8) 0.0412(8) 0.0332(8) -0.0015(9) -0.0024(9) -0.0027(7)
C001 0.0361(11) 0.0414(13) 0.0375(12) 0.0054(9) -0.0032(10) -0.0003(10)
C007 0.0352(11) 0.0558(14) 0.0342(11) 0.0030(10) 0.0015(9) -0.0048(10)
C008 0.0453(12) 0.0725(15) 0.0390(12) -0.0060(14) -0.0018(12) -0.0072(11)
O009 0.0445(10) 0.150(2) 0.0756(17) -0.0140(15) 0.0060(11) -0.0354(12)
C010 0.0325(11) 0.0475(12) 0.0543(15) -0.0123(11) 0.0053(10) -0.0026(9)
C011 0.0583(16) 0.0767(18) 0.0272(12) 0.0035(11) -0.0020(11) -0.0046(13)
C012 0.0440(13) 0.0603(16) 0.0460(14) 0.0076(12) 0.0028(11) -0.0015(11)
C013 0.0517(14) 0.0478(12) 0.0426(13) -0.0068(10) -0.0094(11) -0.0083(10)
C014 0.0382(11) 0.0508(13) 0.0324(11) 0.0042(9) 0.0000(9) -0.0056(10)
C015 0.0295(10) 0.0460(13) 0.0342(11) -0.0045(9) 0.0022(9) -0.0014(8)
C016 0.0616(15) 0.0605(15) 0.0577(16) 0.0184(17) -0.0044(18) -0.0094(12)
C017 0.0375(11) 0.0425(12) 0.0338(11) 0.0027(9) -0.0044(9) -0.0002(9)
C018 0.0602(16) 0.125(3) 0.0473(15) 0.011(2) 0.0066(17) -0.0401(17)
C019 0.0425(13) 0.102(2) 0.0360(13) -0.0131(14) 0.0002(11) -0.0189(14)
C020 0.0443(14) 0.085(2) 0.0356(13) 0.0108(12) -0.0014(10) -0.0085(13)
C021 0.0404(14) 0.112(3) 0.0579(17) 0.0088(17) 0.0064(13) -0.0050(15)
C022 0.0414(12) 0.0672(16) 0.0567(18) -0.0298(14) 0.0069(13) -0.0137(11)
C023 0.0521(15) 0.0754(18) 0.0323(12) 0.0098(11) 0.0002(11) -0.0097(13)
C024 0.091(2) 0.0529(14) 0.0645(17) -0.0054(17) -0.002(2) -0.0155(13)
C025 0.0522(16) 0.082(2) 0.0652(19) -0.0083(16) -0.0179(14) -0.0003(15)
C026 0.100(3) 0.074(2) 0.0559(18) 0.0207(14) 0.0010(16) -0.0381(18)
C027 0.085(2) 0.0767(18) 0.0530(15) -0.0160(16) -0.0085(17) -0.0235(15)
C028 0.0663(18) 0.0478(16) 0.103(2) -0.0098(15) -0.0040(17) 0.0121(13)
C029 0.0782(19) 0.0476(14) 0.0658(19) 0.0131(13) -0.0092(15) -0.0020(13)

loop_
_atom_type_symbol
_atom_type_description
_atom_type_scat_dispersion_real
_atom_type_scat_dispersion_imag
_atom_type_scat_source
C C 0.0033 0.0016 'International Tables Vol C Tables 4.2.6.8 and 6.1.1.4'
H H 0.0000 0.0000 'International Tables Vol C Tables 4.2.6.8 and 6.1.1.4'
N N 0.0061 0.0033 'International Tables Vol C Tables 4.2.6.8 and 6.1.1.4'
O O 0.0106 0.0060 'International Tables Vol C Tables 4.2.6.8 and 6.1.1.4'
Cl Cl 0.1484 0.1585 'International Tables Vol C Tables 4.2.6.8 and 6.1.1.4'
Rh Rh -1.1178 0.9187 'International Tables Vol C Tables 4.2.6.8 and 6.1.1.4'

loop_
_geom_angle_atom_site_label_1
_geom_angle_atom_site_label_2
_geom_angle_atom_site_label_3
_geom_angle
C008 Rh01 C017 101.62(12)
C008 Rh01 N005 178.32(10)
C017 Rh01 N005 79.13(9)
C008 Rh01 Cl01 87.63(10)
C017 Rh01 Cl01 169.65(7)
N005 Rh01 Cl01 91.50(6)
C017 N003 C023 111.34(19)
C017 N003 C001 119.17(19)
C023 N003 C001 128.5(2)
C017 N004 C011 110.38(19)
C017 N004 C013 126.90(19)
C011 N004 C013 122.7(2)
C001 N005 C015 120.93(19)
C001 N005 Rh01 113.81(16)
C015 N005 Rh01 125.22(15)
N005 C001 N003 114.7(2)
N005 C001 C014 128.0(2)
N003 C001 C014 117.3(2)
C015 C007 C020 117.5(2)
C015 C007 C029 122.0(2)
C020 C007 C029 120.6(2)
O009 C008 Rh01 174.3(3)
C015 C010 C022 116.8(2)
C015 C010 C028 122.5(2)
C022 C010 C028 120.7(2)
C023 C011 N004 108.6(2)
C023 C011 H011 125.7
N004 C011 H011 125.7
C021 C012 C014 120.2(3)
C021 C012 H012 119.9
C014 C012 H012 119.9
N004 C013 C027 109.9(2)
N004 C013 C025 108.2(2)
C027 C013 C025 108.7(2)
N004 C013 C024 108.8(2)
C027 C013 C024 107.8(2)
C025 C013 C024 113.4(2)
C012 C014 C016 119.5(2)
C012 C014 C001 120.3(2)
C016 C014 C001 120.2(2)
C010 C015 C007 122.4(2)
C010 C015 N005 120.8(2)
C007 C015 N005 116.6(2)
C014 C016 C026 119.7(3)
C014 C016 H016 120.1
C026 C016 H016 120.1
N004 C017 N003 103.47(19)
N004 C017 Rh01 145.01(18)
N003 C017 Rh01 111.48(16)
C026 C018 C021 120.7(3)
C026 C018 H018 119.7
C021 C018 H018 119.7
C022 C019 C020 120.7(3)
C022 C019 H019 119.6
C020 C019 H019 119.6
C019 C020 C007 120.6(3)
C019 C020 H020 119.7
C007 C020 H020 119.7
C018 C021 C012 120.3(3)
C018 C021 H021 119.8
C012 C021 H021 119.8
C019 C022 C010 121.8(2)
C019 C022 H022 119.1
C010 C022 H022 119.1
C011 C023 N003 106.2(2)
C011 C023 H023 126.9
N003 C023 H023 126.9
C013 C024 H02A 109.5
C013 C024 H02B 109.5
H02A C024 H02B 109.5
C013 C024 H02C 109.5
H02A C024 H02C 109.5
H02B C024 H02C 109.5
C013 C025 H02D 109.5
C013 C025 H02E 109.5
H02D C025 H02E 109.5
C013 C025 H02F 109.5
H02D C025 H02F 109.5
H02E C025 H02F 109.5
C018 C026 C016 119.6(3)
C018 C026 H026 120.2
C016 C026 H026 120.2
C013 C027 H02G 109.5
C013 C027 H02H 109.5
H02G C027 H02H 109.5
C013 C027 H02I 109.5
H02G C027 H02I 109.5
H02H C027 H02I 109.5
C010 C028 H02J 109.5
C010 C028 H02K 109.5
H02J C028 H02K 109.5
C010 C028 H02L 109.5
H02J C028 H02L 109.5
H02K C028 H02L 109.5
C007 C029 H02M 109.5
C007 C029 H02N 109.5
H02M C029 H02N 109.5
C007 C029 H02O 109.5
H02M C029 H02O 109.5
H02N C029 H02O 109.5

loop_
_geom_bond_atom_site_label_1
_geom_bond_atom_site_label_2
_geom_bond_distance
Rh01 C008 1.806(2)
Rh01 C017 1.979(2)
Rh01 N005 2.1164(16)
Rh01 Cl01 2.3507(10)
N003 C017 1.389(3)
N003 C023 1.395(3)
N003 C001 1.397(3)
N004 C017 1.358(3)
N004 C011 1.405(3)
N004 C013 1.497(3)
N005 C001 1.278(3)
N005 C015 1.445(3)
C001 C014 1.487(3)
C007 C015 1.393(3)
C007 C020 1.399(3)
C007 C029 1.484(4)
C008 O009 1.149(3)
C010 C015 1.393(3)
C010 C022 1.401(4)
C010 C028 1.505(4)
C011 C023 1.319(4)
C011 H011 0.9300
C012 C021 1.377(4)
C012 C014 1.378(3)
C012 H012 0.9300
C013 C027 1.516(4)
C013 C025 1.520(4)
C013 C024 1.525(4)
C014 C016 1.386(3)
C016 C026 1.398(4)
C016 H016 0.9300
C018 C026 1.366(5)
C018 C021 1.366(5)
C018 H018 0.9300
C019 C022 1.346(4)
C019 C020 1.372(4)
C019 H019 0.9300
C020 H020 0.9300
C021 H021 0.9300
C022 H022 0.9300
C023 H023 0.9300
C024 H02A 0.9600
C024 H02B 0.9600
C024 H02C 0.9600
C025 H02D 0.9600
C025 H02E 0.9600
C025 H02F 0.9600
C026 H026 0.9300
C027 H02G 0.9600
C027 H02H 0.9600
C027 H02I 0.9600
C028 H02J 0.9600
C028 H02K 0.9600
C028 H02L 0.9600
C029 H02M 0.9600
C029 H02N 0.9600
C029 H02O 0.9600

loop_
_geom_torsion_atom_site_label_1
_geom_torsion_atom_site_label_2
_geom_torsion_atom_site_label_3
_geom_torsion_atom_site_label_4
_geom_torsion
C017 Rh01 N005 C001 -9.81(17)
Cl01 Rh01 N005 C001 165.74(16)
C017 Rh01 N005 C015 172.68(18)
Cl01 Rh01 N005 C015 -11.76(17)
C015 N005 C001 N003 -176.5(2)
Rh01 N005 C001 N003 5.8(3)
C015 N005 C001 C014 2.4(3)
Rh01 N005 C001 C014 -175.2(2)
C017 N003 C001 N005 4.2(3)
C023 N003 C001 N005 171.4(2)
C017 N003 C001 C014 -174.9(2)
C023 N003 C001 C014 -7.6(4)
C017 N004 C011 C023 -1.1(3)
C013 N004 C011 C023 177.3(2)
C017 N004 C013 C027 169.3(2)
C011 N004 C013 C027 -8.8(3)
C017 N004 C013 C025 -72.2(3)
C011 N004 C013 C025 109.8(3)
C017 N004 C013 C024 51.4(3)
C011 N004 C013 C024 -126.7(3)
C021 C012 C014 C016 1.4(4)
C021 C012 C014 C001 -176.4(3)
N005 C001 C014 C012 -60.6(4)
N003 C001 C014 C012 118.3(3)
N005 C001 C014 C016 121.6(3)
N003 C001 C014 C016 -59.5(3)
C022 C010 C015 C007 -1.4(3)
C028 C010 C015 C007 177.7(2)
C022 C010 C015 N005 -177.0(2)
C028 C010 C015 N005 2.0(4)
C020 C007 C015 C010 1.3(3)
C029 C007 C015 C010 -179.1(2)
C020 C007 C015 N005 177.1(2)
C029 C007 C015 N005 -3.3(3)
C001 N005 C015 C010 -74.3(3)
Rh01 N005 C015 C010 103.0(2)
C001 N005 C015 C007 109.8(2)
Rh01 N005 C015 C007 -72.8(2)
C012 C014 C016 C026 0.0(4)
C001 C014 C016 C026 177.8(3)
C011 N004 C017 N003 0.7(3)
C013 N004 C017 N003 -177.5(2)
C011 N004 C017 Rh01 -176.7(3)
C013 N004 C017 Rh01 5.0(5)
C023 N003 C017 N004 -0.1(3)
C001 N003 C017 N004 169.1(2)
C023 N003 C017 Rh01 178.28(17)
C001 N003 C017 Rh01 -12.4(3)
C008 Rh01 C017 N004 10.0(3)
N005 Rh01 C017 N004 -171.5(3)
Cl01 Rh01 C017 N004 163.0(2)
C008 Rh01 C017 N003 -167.30(17)
N005 Rh01 C017 N003 11.16(15)
Cl01 Rh01 C017 N003 -14.4(6)
C022 C019 C020 C007 -1.3(4)
C015 C007 C020 C019 0.1(4)
C029 C007 C020 C019 -179.5(3)
C026 C018 C021 C012 2.2(6)
C014 C012 C021 C018 -2.5(5)
C020 C019 C022 C010 1.2(4)
C015 C010 C022 C019 0.1(4)
C028 C010 C022 C019 -178.9(3)
N004 C011 C023 N003 0.9(3)
C017 N003 C023 C011 -0.5(3)
C001 N003 C023 C011 -168.5(2)
C021 C018 C026 C016 -0.7(6)
C014 C016 C026 C018 -0.3(5)
